data_2108035
loop_
_publ_author_name
'Szell, Patrick M. J.'
'Gabidullin, Bulat'
'Bryce, David L.'

_publ_section_title
;
 1,3,5-Tri(iodoethynyl)-2,4,6-trifluorobenzene: halogen-bonded frameworks
 and NMR spectroscopic analysis
;
_journal_coeditor_code XM5005
_journal_issue 2
_journal_name_full 'Acta Crystallographica Section B'
_journal_page_first
;
;
_journal_paper_doi 10.1107/S2052520617000944
_journal_volume 73
_journal_year 2017
_chemical_formula_moiety 'C24 H20 P, 2(C12 F3 I3), 2(C2 H3 N), Br'
_chemical_formula_sum 'C52 H26 Br F6 I6 N2 P'
_chemical_formula_weight 1665.03
_space_group_crystal_system monoclinic
_space_group_IT_number 15
_space_group_name_Hall '-C 2yc'
_space_group_name_H-M_alt 'C 1 2/c 1'
_symmetry_space_group_name_Hall '-C 2yc'
_symmetry_space_group_name_H-M 'C 1 2/c 1'
_atom_sites_solution_hydrogens geom
_audit_creation_method SHELXL-2013
_cell_angle_alpha 90
_cell_angle_beta 96.1095(12)
_cell_angle_gamma 90
_cell_formula_units_Z 4
_cell_length_a 10.5544(3)
_cell_length_b 16.4031(4)
_cell_length_c 30.8221(8)
_cell_measurement_reflns_used 9989
_cell_measurement_temperature 200(2)
_cell_measurement_theta_max 28.32
_cell_measurement_theta_min 2.30
_cell_volume 5305.8(2)
_computing_cell_refinement 'APEX II, Bruker (2009)'
_computing_data_collection 'APEX II, Bruker (2009)'
_computing_data_reduction 'XPREP, Bruker (2009)'
_computing_molecular_graphics 'SHELXTL, Bruker (2004)'
_computing_publication_material 'SHELXTL, Bruker (2004)'
_computing_structure_refinement 'SHELXL-2013 (Sheldrick, 2013)'
_computing_structure_solution 'SHELXS-03 (Sheldrick, 2003)'
_diffrn_ambient_temperature 200(2)
_diffrn_measured_fraction_theta_full 0.990
_diffrn_measured_fraction_theta_max 0.986
_diffrn_measurement_device_type 'Bruker APEX-II CCD'
_diffrn_measurement_method '\f and \w scans'
_diffrn_radiation_type MoK\a
_diffrn_radiation_wavelength 0.71073
_diffrn_reflns_av_R_equivalents 0.0215
_diffrn_reflns_limit_h_max 14
_diffrn_reflns_limit_h_min -13
_diffrn_reflns_limit_k_max 21
_diffrn_reflns_limit_k_min -21
_diffrn_reflns_limit_l_max 41
_diffrn_reflns_limit_l_min -40
_diffrn_reflns_number 24116
_diffrn_reflns_theta_full 25.242
_diffrn_reflns_theta_max 28.322
_diffrn_reflns_theta_min 2.304
_exptl_absorpt_coefficient_mu 4.354
_exptl_absorpt_correction_T_max 0.7457
_exptl_absorpt_correction_T_min 0.6332
_exptl_absorpt_correction_type multi-scan
_exptl_absorpt_process_details 'SADABS, Bruker (2003)'
_exptl_crystal_colour colourless
_exptl_crystal_density_diffrn 2.084
_exptl_crystal_density_meas ?
_exptl_crystal_description block
_exptl_crystal_F_000 3096
_exptl_crystal_size_max 0.260
_exptl_crystal_size_mid 0.240
_exptl_crystal_size_min 0.220
_refine_diff_density_max 0.898
_refine_diff_density_min -1.026
_refine_ls_extinction_method none
_refine_ls_goodness_of_fit_ref 1.006
_refine_ls_hydrogen_treatment constr
_refine_ls_matrix_type full
_refine_ls_number_parameters 309
_refine_ls_number_reflns 6501
_refine_ls_number_restraints 0
_refine_ls_restrained_S_all 1.006
_refine_ls_R_factor_all 0.0291
_refine_ls_R_factor_gt 0.0252
_refine_ls_shift/su_max 0.002
_refine_ls_shift/su_mean 0.000
_refine_ls_structure_factor_coef Fsqd
_refine_ls_weighting_details 'w=1/[\s^2^(Fo^2^)+(0.0351P)^2^+11.4136P] where P=(Fo^2^+2Fc^2^)/3'
_refine_ls_weighting_scheme calc
_refine_ls_wR_factor_gt 0.0628
_refine_ls_wR_factor_ref 0.0646
_reflns_number_gt 5916
_reflns_number_total 6501
_reflns_threshold_expression 'I > 2\s(I)'
_cod_data_source_file xm5005sup1.cif
_cod_data_source_block 1f
_cod_depositor_comments
;
The following automatic conversions were performed:

'_exptl_crystal_density_meas' value 'n/a' was changed to '?' - the
value is perceived as not measured.

Automatic conversion script
Id: cif_fix_values 4973 2017-02-22 13:04:09Z antanas 
;
_cod_database_code 2108035
_shelx_space_group_comment
;
The symmetry employed for this shelxl refinement is uniquely defined
by the following loop, which should always be used as a source of
symmetry information in preference to the above space-group names.
They are only intended as comments.
;
_shelx_estimated_absorpt_t_min 0.397
_shelx_estimated_absorpt_t_max 0.448
_shelxl_version_number .2013

loop_
_space_group_symop_operation_xyz
'x, y, z'
'-x, y, -z+1/2'
'x+1/2, y+1/2, z'
'-x+1/2, y+1/2, -z+1/2'
'-x, -y, -z'
'x, -y, z-1/2'
'-x+1/2, -y+1/2, -z'
'x+1/2, -y+1/2, z-1/2'

loop_
_atom_site_type_symbol
_atom_site_label
_atom_site_fract_x
_atom_site_fract_y
_atom_site_fract_z
_atom_site_U_iso_or_equiv
_atom_site_adp_type
_atom_site_calc_flag
_atom_site_occupancy
I I1 0.44671(2) 0.14616(2) 0.65143(2) 0.03741(6) Uani d 1
I I2 0.26141(2) 0.65835(2) 0.44640(2) 0.03483(6) Uani d 1
I I3 0.46543(2) 0.08589(2) 0.31933(2) 0.03593(6) Uani d 1
Br Br1 0.5000 0.06053(2) 0.7500 0.03846(10) Uani d 1
P P1 0.5000 0.38958(6) 0.2500 0.02527(18) Uani d 1
F F1 0.36519(18) 0.39499(11) 0.54407(6) 0.0403(4) Uani d 1
F F2 0.3866(2) 0.37352(11) 0.39377(6) 0.0464(5) Uani d 1
F F3 0.44052(18) 0.14197(10) 0.48199(6) 0.0398(4) Uani d 1
N N1 0.2173(4) -0.1637(2) 0.42132(14) 0.0689(10) Uani d 1
C C1 0.4075(3) 0.26766(16) 0.51525(9) 0.0286(5) Uani d 1
C C2 0.3832(3) 0.35032(16) 0.50901(9) 0.0296(5) Uani d 1
C C3 0.3746(3) 0.38862(17) 0.46848(9) 0.0308(6) Uani d 1
C C4 0.3928(3) 0.33935(17) 0.43306(9) 0.0318(6) Uani d 1
C C5 0.4149(3) 0.25602(17) 0.43598(9) 0.0300(5) Uani d 1
C C6 0.4213(3) 0.22302(16) 0.47772(9) 0.0296(5) Uani d 1
C C7 0.4166(3) 0.23075(17) 0.55740(9) 0.0311(6) Uani d 1
C C8 0.4255(3) 0.19913(17) 0.59225(10) 0.0340(6) Uani d 1
C C9 0.3427(3) 0.47332(18) 0.46346(10) 0.0337(6) Uani d 1
C C10 0.3114(3) 0.54210(18) 0.45826(10) 0.0352(6) Uani d 1
C C11 0.4278(3) 0.20688(18) 0.39826(10) 0.0348(6) Uani d 1
C C12 0.4396(3) 0.16491(18) 0.36774(10) 0.0369(6) Uani d 1
C C13 0.3642(3) 0.32396(16) 0.24000(9) 0.0275(5) Uani d 1
C C14 0.3273(3) 0.29776(19) 0.19767(10) 0.0363(6) Uani d 1
H H14A 0.3658 0.3199 0.1738 0.044 Uiso calc 1
C C15 0.2331(3) 0.2388(2) 0.19095(11) 0.0446(8) Uani d 1
H H15A 0.2058 0.2209 0.1621 0.054 Uiso calc 1
C C16 0.1790(3) 0.20579(19) 0.22559(12) 0.0429(7) Uani d 1
H H16A 0.1146 0.1654 0.2205 0.052 Uiso calc 1
C C17 0.2173(3) 0.23090(18) 0.26755(11) 0.0403(7) Uani d 1
H H17A 0.1793 0.2079 0.2913 0.048 Uiso calc 1
C C18 0.3112(3) 0.28945(17) 0.27514(10) 0.0327(6) Uani d 1
H H18A 0.3392 0.3060 0.3041 0.039 Uiso calc 1
C C19 0.4891(3) 0.45535(16) 0.29574(8) 0.0270(5) Uani d 1
C C20 0.3717(3) 0.47779(17) 0.30850(9) 0.0312(6) Uani d 1
H H20A 0.2955 0.4540 0.2949 0.037 Uiso calc 1
C C21 0.3671(3) 0.53551(18) 0.34143(10) 0.0351(6) Uani d 1
H H21A 0.2873 0.5502 0.3508 0.042 Uiso calc 1
C C22 0.4780(3) 0.57163(19) 0.36060(10) 0.0383(7) Uani d 1
H H22A 0.4741 0.6109 0.3831 0.046 Uiso calc 1
C C23 0.5942(3) 0.5504(2) 0.34698(10) 0.0403(7) Uani d 1
H H23A 0.6699 0.5759 0.3598 0.048 Uiso calc 1
C C24 0.6008(3) 0.49212(19) 0.31472(10) 0.0374(6) Uani d 1
H H24A 0.6809 0.4773 0.3056 0.045 Uiso calc 1
C C25 0.2778(4) -0.1076(2) 0.42848(12) 0.0481(8) Uani d 1
C C26 0.3575(4) -0.0365(2) 0.43878(15) 0.0590(10) Uani d 1
H H26A 0.3365 -0.0124 0.4662 0.089 Uiso calc 1
H H26B 0.3424 0.0037 0.4153 0.089 Uiso calc 1
H H26C 0.4473 -0.0527 0.4418 0.089 Uiso calc 1

loop_
_atom_site_aniso_label
_atom_site_aniso_U_11
_atom_site_aniso_U_22
_atom_site_aniso_U_33
_atom_site_aniso_U_12
_atom_site_aniso_U_13
_atom_site_aniso_U_23
I1 0.04376(12) 0.03922(11) 0.03088(10) 0.00009(8) 0.01154(8) 0.00507(7)
I2 0.03525(11) 0.02862(9) 0.04119(11) 0.00603(7) 0.00679(8) 0.00145(7)
I3 0.04147(11) 0.03232(10) 0.03413(10) 0.00437(7) 0.00467(8) -0.00500(7)
Br1 0.0645(3) 0.02975(19) 0.02117(17) 0.000 0.00470(18) 0.000
P1 0.0273(5) 0.0280(4) 0.0210(4) 0.000 0.0045(4) 0.000
F1 0.0500(11) 0.0399(9) 0.0311(9) 0.0059(8) 0.0047(8) -0.0065(7)
F2 0.0693(13) 0.0402(10) 0.0287(9) 0.0109(9) -0.0003(9) 0.0063(7)
F3 0.0481(11) 0.0261(8) 0.0460(10) 0.0035(7) 0.0083(8) 0.0026(7)
N1 0.076(3) 0.052(2) 0.081(3) 0.0008(18) 0.014(2) 0.0015(18)
C1 0.0236(12) 0.0308(13) 0.0315(13) -0.0012(10) 0.0040(11) 0.0024(10)
C2 0.0248(13) 0.0310(13) 0.0326(14) -0.0001(10) 0.0007(11) -0.0041(10)
C3 0.0302(14) 0.0283(13) 0.0333(14) 0.0016(10) 0.0004(11) -0.0004(10)
C4 0.0341(15) 0.0325(14) 0.0278(13) 0.0042(11) -0.0018(11) 0.0017(10)
C5 0.0280(13) 0.0318(13) 0.0294(13) 0.0038(10) -0.0010(11) -0.0029(10)
C6 0.0264(13) 0.0274(12) 0.0349(14) 0.0017(10) 0.0032(11) 0.0009(10)
C7 0.0277(13) 0.0341(13) 0.0322(14) 0.0007(11) 0.0062(11) 0.0005(11)
C8 0.0360(15) 0.0328(14) 0.0350(15) 0.0016(11) 0.0114(12) 0.0010(11)
C9 0.0336(15) 0.0343(14) 0.0331(14) 0.0006(11) 0.0029(12) -0.0028(11)
C10 0.0376(16) 0.0319(14) 0.0364(15) 0.0026(12) 0.0053(13) 0.0002(11)
C11 0.0339(15) 0.0359(14) 0.0342(15) 0.0043(12) 0.0021(12) -0.0004(11)
C12 0.0409(17) 0.0341(14) 0.0348(15) 0.0044(12) 0.0006(13) -0.0021(12)
C13 0.0282(13) 0.0265(12) 0.0279(13) 0.0016(10) 0.0030(11) -0.0011(10)
C14 0.0363(16) 0.0417(16) 0.0310(14) -0.0009(12) 0.0033(12) -0.0074(12)
C15 0.0448(18) 0.0452(17) 0.0422(17) -0.0013(14) -0.0033(15) -0.0156(14)
C16 0.0355(16) 0.0339(15) 0.060(2) -0.0041(12) 0.0066(15) -0.0128(14)
C17 0.0413(17) 0.0303(14) 0.0519(19) -0.0032(12) 0.0166(14) -0.0009(12)
C18 0.0355(15) 0.0303(13) 0.0327(14) 0.0003(11) 0.0053(12) -0.0012(11)
C19 0.0321(14) 0.0282(12) 0.0212(11) -0.0006(10) 0.0059(10) 0.0011(9)
C20 0.0361(15) 0.0298(13) 0.0283(13) 0.0013(11) 0.0058(12) 0.0036(10)
C21 0.0404(16) 0.0332(14) 0.0330(14) 0.0068(12) 0.0103(13) -0.0007(11)
C22 0.0524(19) 0.0363(15) 0.0260(13) 0.0038(13) 0.0034(13) -0.0039(11)
C23 0.0390(16) 0.0451(17) 0.0356(16) -0.0038(13) -0.0019(13) -0.0100(13)
C24 0.0326(15) 0.0447(16) 0.0353(15) -0.0024(12) 0.0051(12) -0.0064(12)
C25 0.062(2) 0.0394(17) 0.0447(18) 0.0144(16) 0.0154(17) 0.0048(14)
C26 0.070(3) 0.0391(18) 0.071(3) 0.0068(18) 0.021(2) -0.0022(17)

loop_
_atom_type_symbol
_atom_type_description
_atom_type_scat_dispersion_real
_atom_type_scat_dispersion_imag
_atom_type_scat_source
C C 0.0033 0.0016 'International Tables Vol C Tables 4.2.6.8 and 6.1.1.4'
H H 0.0000 0.0000 'International Tables Vol C Tables 4.2.6.8 and 6.1.1.4'
N N 0.0061 0.0033 'International Tables Vol C Tables 4.2.6.8 and 6.1.1.4'
F F 0.0171 0.0103 'International Tables Vol C Tables 4.2.6.8 and 6.1.1.4'
P P 0.1023 0.0942 'International Tables Vol C Tables 4.2.6.8 and 6.1.1.4'
Br Br -0.2901 2.4595 'International Tables Vol C Tables 4.2.6.8 and 6.1.1.4'
I I -0.4742 1.8119 'International Tables Vol C Tables 4.2.6.8 and 6.1.1.4'

loop_
_geom_angle_atom_site_label_1
_geom_angle_atom_site_label_2
_geom_angle_atom_site_label_3
_geom_angle_site_symmetry_1
_geom_angle_site_symmetry_3
_geom_angle
C19 P1 C19 2_655 . 105.80(17)
C19 P1 C13 2_655 2_655 112.36(12)
C19 P1 C13 . 2_655 110.12(12)
C19 P1 C13 2_655 . 110.11(12)
C19 P1 C13 . . 112.36(12)
C13 P1 C13 2_655 . 106.21(18)
C2 C1 C6 . . 115.7(3)
C2 C1 C7 . . 122.2(3)
C6 C1 C7 . . 122.1(3)
F1 C2 C1 . . 117.6(3)
F1 C2 C3 . . 118.5(2)
C1 C2 C3 . . 123.9(3)
C4 C3 C2 . . 116.2(3)
C4 C3 C9 . . 122.0(3)
C2 C3 C9 . . 121.7(3)
F2 C4 C5 . . 117.8(3)
F2 C4 C3 . . 118.3(2)
C5 C4 C3 . . 124.0(3)
C4 C5 C6 . . 115.8(3)
C4 C5 C11 . . 122.1(3)
C6 C5 C11 . . 122.1(3)
F3 C6 C1 . . 117.8(2)
F3 C6 C5 . . 117.8(2)
C1 C6 C5 . . 124.5(3)
C8 C7 C1 . . 178.9(3)
C7 C8 I1 . . 178.2(3)
C10 C9 C3 . . 177.0(3)
C9 C10 I2 . . 177.1(3)
C12 C11 C5 . . 178.5(3)
C11 C12 I3 . . 175.1(3)
C14 C13 C18 . . 120.6(3)
C14 C13 P1 . . 119.1(2)
C18 C13 P1 . . 119.4(2)
C15 C14 C13 . . 118.7(3)
C16 C15 C14 . . 120.6(3)
C15 C16 C17 . . 120.5(3)
C16 C17 C18 . . 120.1(3)
C17 C18 C13 . . 119.4(3)
C20 C19 C24 . . 120.4(3)
C20 C19 P1 . . 121.1(2)
C24 C19 P1 . . 117.9(2)
C19 C20 C21 . . 119.2(3)
C22 C21 C20 . . 120.5(3)
C23 C22 C21 . . 119.9(3)
C22 C23 C24 . . 120.4(3)
C23 C24 C19 . . 119.6(3)
N1 C25 C26 . . 178.4(5)

loop_
_geom_bond_atom_site_label_1
_geom_bond_atom_site_label_2
_geom_bond_site_symmetry_2
_geom_bond_distance
I1 C8 . 2.011(3)
I2 C10 . 2.002(3)
I3 C12 . 2.017(3)
P1 C19 2_655 1.789(3)
P1 C19 . 1.789(3)
P1 C13 2_655 1.793(3)
P1 C13 . 1.793(3)
F1 C2 . 1.336(3)
F2 C4 . 1.330(3)
F3 C6 . 1.349(3)
N1 C25 . 1.128(5)
C1 C2 . 1.390(4)
C1 C6 . 1.390(4)
C1 C7 . 1.427(4)
C2 C3 . 1.393(4)
C3 C4 . 1.388(4)
C3 C9 . 1.434(4)
C4 C5 . 1.388(4)
C5 C6 . 1.391(4)
C5 C11 . 1.433(4)
C7 C8 . 1.188(4)
C9 C10 . 1.182(4)
C11 C12 . 1.183(4)
C13 C14 . 1.389(4)
C13 C18 . 1.391(4)
C14 C15 . 1.387(5)
C15 C16 . 1.374(5)
C16 C17 . 1.376(5)
C17 C18 . 1.381(4)
C19 C20 . 1.389(4)
C19 C24 . 1.396(4)
C20 C21 . 1.393(4)
C21 C22 . 1.387(5)
C22 C23 . 1.383(5)
C23 C24 . 1.386(4)
C25 C26 . 1.454(6)

loop_
_geom_torsion_atom_site_label_1
_geom_torsion_atom_site_label_2
_geom_torsion_atom_site_label_3
_geom_torsion_atom_site_label_4
_geom_torsion_site_symmetry_1
_geom_torsion
C6 C1 C2 F1 . 177.9(2)
C7 C1 C2 F1 . -1.6(4)
C6 C1 C2 C3 . -1.0(4)
C7 C1 C2 C3 . 179.5(3)
F1 C2 C3 C4 . -179.3(3)
C1 C2 C3 C4 . -0.4(4)
F1 C2 C3 C9 . -2.3(4)
C1 C2 C3 C9 . 176.6(3)
C2 C3 C4 F2 . -179.4(3)
C9 C3 C4 F2 . 3.6(4)
C2 C3 C4 C5 . 1.7(5)
C9 C3 C4 C5 . -175.3(3)
F2 C4 C5 C6 . 179.6(3)
C3 C4 C5 C6 . -1.5(4)
F2 C4 C5 C11 . -1.6(4)
C3 C4 C5 C11 . 177.3(3)
C2 C1 C6 F3 . -177.7(2)
C7 C1 C6 F3 . 1.8(4)
C2 C1 C6 C5 . 1.3(4)
C7 C1 C6 C5 . -179.2(3)
C4 C5 C6 F3 . 178.9(3)
C11 C5 C6 F3 . 0.1(4)
C4 C5 C6 C1 . -0.1(4)
C11 C5 C6 C1 . -178.9(3)
C19 P1 C13 C14 2_655 33.3(3)
C19 P1 C13 C14 . 151.0(2)
C13 P1 C13 C14 2_655 -88.6(2)
C19 P1 C13 C18 2_655 -157.4(2)
C19 P1 C13 C18 . -39.7(3)
C13 P1 C13 C18 2_655 80.7(2)
C18 C13 C14 C15 . 2.4(4)
P1 C13 C14 C15 . 171.6(2)
C13 C14 C15 C16 . -1.1(5)
C14 C15 C16 C17 . 0.0(5)
C15 C16 C17 C18 . -0.2(5)
C16 C17 C18 C13 . 1.4(5)
C14 C13 C18 C17 . -2.6(4)
P1 C13 C18 C17 . -171.7(2)
C19 P1 C19 C20 2_655 93.9(2)
C13 P1 C19 C20 2_655 -144.4(2)
C13 P1 C19 C20 . -26.2(3)
C19 P1 C19 C24 2_655 -77.8(2)
C13 P1 C19 C24 2_655 43.9(3)
C13 P1 C19 C24 . 162.0(2)
C24 C19 C20 C21 . -2.0(4)
P1 C19 C20 C21 . -173.5(2)
C19 C20 C21 C22 . 1.5(4)
C20 C21 C22 C23 . 0.1(5)
C21 C22 C23 C24 . -1.1(5)
C22 C23 C24 C19 . 0.5(5)
C20 C19 C24 C23 . 1.0(4)
P1 C19 C24 C23 . 172.8(2)

_cod_database_fobs_code 2108035
